data_1520695
loop_
_publ_author_name
'Mart\'inez, \'Angel Manu'
'Echavarren, Javier'
'Alonso, In\'es'
'Rodr\'iguez, Nuria'
'G\'omez Array\'as, Ram\'on'
'Carretero, Juan C.'

_publ_section_title
;
 RhI/RhIIIcatalyst-controlled divergent aryl/heteroaryl C--H bond
 functionalization of picolinamides with alkynes
;
_journal_issue 10
_journal_name_full 'Chem. Sci.'
_journal_page_first 5802
_journal_paper_doi 10.1039/C5SC01885D
_journal_volume 6
_journal_year 2015
_chemical_formula_sum 'C41 H29 N2 O'
_chemical_formula_weight 565.66
_chemical_name_common rzg1463cb
_space_group_crystal_system orthorhombic
_space_group_IT_number 19
_space_group_name_Hall 'P 2ac 2ab'
_space_group_name_H-M_alt 'P 21 21 21'
_symmetry_space_group_name_Hall 'P 2ac 2ab'
_symmetry_space_group_name_H-M 'P 21 21 21'
_atom_sites_solution_hydrogens geom
_atom_sites_solution_primary direct
_atom_sites_solution_secondary difmap
_audit_update_record
;
2014-10-02 deposited with the CCDC.
2015-06-29 downloaded from the CCDC.
;
_cell_angle_alpha 90
_cell_angle_beta 90
_cell_angle_gamma 90
_cell_formula_units_Z 4
_cell_length_a 9.7022(3)
_cell_length_b 14.1065(5)
_cell_length_c 22.5755(7)
_cell_measurement_reflns_used 6358
_cell_measurement_temperature 296.(2)
_cell_measurement_theta_max 20.1346
_cell_measurement_theta_min 2.3108
_cell_volume 3089.78(17)
_computing_cell_refinement 'SAINT V7.68A (Bruker AXS, 2009)'
_computing_data_collection 'Bruker Instrument Service v2010.9.0.0'
_computing_data_reduction 'SAINT V7.68A (Bruker AXS, 2009)'
_computing_structure_refinement 'SHELXL-97 (Sheldrick, 2008)'
_computing_structure_solution 'SHELXS-97 (Sheldrick, 2008)'
_diffrn_ambient_temperature 296.(2)
_diffrn_detector_area_resol_mean 8.3333
_diffrn_measured_fraction_theta_full 0.999
_diffrn_measured_fraction_theta_max 0.999
_diffrn_radiation_wavelength 0.71073
_diffrn_reflns_av_R_equivalents 0.0608
_diffrn_reflns_av_sigmaI/netI 0.0441
_diffrn_reflns_limit_h_max 11
_diffrn_reflns_limit_h_min -11
_diffrn_reflns_limit_k_max 16
_diffrn_reflns_limit_k_min -16
_diffrn_reflns_limit_l_max 26
_diffrn_reflns_limit_l_min -26
_diffrn_reflns_number 47889
_diffrn_reflns_theta_full 25.02
_diffrn_reflns_theta_max 25.02
_diffrn_reflns_theta_min 1.70
_exptl_absorpt_coefficient_mu 0.073
_exptl_absorpt_correction_T_max 1.00
_exptl_absorpt_correction_T_min 0.92
_exptl_absorpt_correction_type multi-scan
_exptl_absorpt_process_details sadabs
_exptl_crystal_colour 'clear colourless'
_exptl_crystal_density_diffrn 1.216
_exptl_crystal_density_method 'not measured'
_exptl_crystal_description needle
_exptl_crystal_F_000 1188
_exptl_crystal_size_max 0.380
_exptl_crystal_size_mid 0.090
_exptl_crystal_size_min 0.040
_refine_diff_density_max 0.186
_refine_diff_density_min -0.301
_refine_ls_abs_structure_details 'Flack H D (1983), Acta Cryst. A39, 876-881'
_refine_ls_abs_structure_Flack 0.(2)
_refine_ls_extinction_method none
_refine_ls_goodness_of_fit_ref 1.013
_refine_ls_hydrogen_treatment refxyz
_refine_ls_matrix_type full
_refine_ls_number_parameters 397
_refine_ls_number_reflns 5471
_refine_ls_number_restraints 0
_refine_ls_restrained_S_all 1.013
_refine_ls_R_factor_all 0.0886
_refine_ls_R_factor_gt 0.0461
_refine_ls_shift/su_max 0.000
_refine_ls_shift/su_mean 0.000
_refine_ls_structure_factor_coef Fsqd
_refine_ls_weighting_details 'calc w=1/[\s^2^(Fo^2^)+(0.0875P)^2^+0.0000P] where P=(Fo^2^+2Fc^2^)/3'
_refine_ls_weighting_scheme calc
_refine_ls_wR_factor_gt 0.1103
_refine_ls_wR_factor_ref 0.1398
_reflns_number_gt 3747
_reflns_number_total 5471
_reflns_threshold_expression >2sigma(I)
_cod_data_source_file c5sc01885d2.cif
_cod_data_source_block I
_cod_depositor_comments 'Adding full bibliography for 1520695--1520700.cif.'
_cod_database_code 1520695

loop_
_space_group_symop_operation_xyz
'x, y, z'
'x+1/2, -y+1/2, -z'
'-x, y+1/2, -z+1/2'
'-x+1/2, -y, z+1/2'

loop_
_atom_site_type_symbol
_atom_site_label
_atom_site_fract_x
_atom_site_fract_y
_atom_site_fract_z
_atom_site_U_iso_or_equiv
_atom_site_adp_type
_atom_site_calc_flag
_atom_site_refinement_flags
_atom_site_occupancy
C C1 0.1991(2) 0.08759(18) 0.04986(10) 0.0390(6) Uani d . 1
C C2 0.1976(2) 0.12559(17) 0.10862(11) 0.0376(6) Uani d . 1
C C3 0.2208(3) 0.06628(18) 0.15644(10) 0.0394(6) Uani d . 1
C C4 0.2484(3) -0.03282(18) 0.14784(11) 0.0427(6) Uani d . 1
C C5 0.2602(3) -0.06891(18) 0.09119(11) 0.0449(6) Uani d . 1
C C6 0.2375(3) -0.00858(18) 0.04097(11) 0.0438(6) Uani d . 1
C C7 0.1797(3) 0.22963(18) 0.11938(11) 0.0416(6) Uani d . 1
C C8 0.2880(3) 0.29053(19) 0.10858(13) 0.0547(7) Uani d . 1
H H8 0.3693 0.2673 0.0924 0.066 Uiso calc R 1
C C9 0.2765(4) 0.3859(2) 0.12169(16) 0.0721(10) Uani d . 1
H H9 0.3506 0.4262 0.1146 0.087 Uiso calc R 1
C C10 0.1569(5) 0.4217(2) 0.14498(16) 0.0787(11) Uani d . 1
H H10 0.15 0.4858 0.154 0.094 Uiso calc R 1
C C11 0.0483(4) 0.3628(2) 0.15488(15) 0.0736(10) Uani d . 1
H H11 -0.0337 0.3869 0.17 0.088 Uiso calc R 1
C C12 0.0597(3) 0.2670(2) 0.14252(13) 0.0567(8) Uani d . 1
H H12 -0.0147 0.2272 0.1499 0.068 Uiso calc R 1
C C13 0.2152(3) 0.10714(18) 0.21776(11) 0.0435(6) Uani d . 1
C C14 0.3162(3) 0.1693(2) 0.23652(13) 0.0575(8) Uani d . 1
H H14 0.39 0.183 0.2117 0.069 Uiso calc R 1
C C15 0.3089(4) 0.2116(2) 0.29183(15) 0.0732(10) Uani d . 1
H H15 0.3773 0.2535 0.304 0.088 Uiso calc R 1
C C16 0.2000(4) 0.1912(2) 0.32867(15) 0.0751(10) Uani d . 1
H H16 0.1943 0.2195 0.3658 0.09 Uiso calc R 1
C C17 0.1003(4) 0.1293(2) 0.31077(14) 0.0666(9) Uani d . 1
H H17 0.0268 0.1157 0.3358 0.08 Uiso calc R 1
C C18 0.1075(3) 0.0867(2) 0.25567(12) 0.0520(7) Uani d . 1
H H18 0.0395 0.0441 0.2441 0.062 Uiso calc R 1
C C19 0.2675(3) -0.09733(19) 0.20002(11) 0.0455(6) Uani d . 1
C C20 0.3638(3) -0.0783(2) 0.24361(13) 0.0576(8) Uani d . 1
H H20 0.4162 -0.0233 0.2413 0.069 Uiso calc R 1
C C21 0.3835(4) -0.1397(3) 0.29050(15) 0.0717(10) Uani d . 1
H H21 0.4487 -0.1257 0.3194 0.086 Uiso calc R 1
C C22 0.3073(4) -0.2211(3) 0.29468(16) 0.0792(11) Uani d . 1
H H22 0.3209 -0.2627 0.3261 0.095 Uiso calc R 1
C C23 0.2112(4) -0.2404(2) 0.25229(15) 0.0703(9) Uani d . 1
H H23 0.1592 -0.2956 0.255 0.084 Uiso calc R 1
C C24 0.1902(3) -0.1795(2) 0.20573(13) 0.0557(7) Uani d . 1
H H24 0.1231 -0.1936 0.1776 0.067 Uiso calc R 1
C C25 0.2963(3) -0.17046(19) 0.07981(12) 0.0537(7) Uani d . 1
C C26 0.2012(4) -0.2329(2) 0.05729(15) 0.0764(10) Uani d . 1
H H26 0.1121 -0.2121 0.0494 0.092 Uiso calc R 1
C C27 0.2365(6) -0.3266(3) 0.04624(19) 0.1045(14) Uani d . 1
H H27 0.1718 -0.3687 0.031 0.125 Uiso calc R 1
C C28 0.3698(6) -0.3564(3) 0.0584(2) 0.1076(16) Uani d . 1
H H28 0.3945 -0.419 0.0514 0.129 Uiso calc R 1
C C29 0.4625(5) -0.2962(3) 0.07994(17) 0.1009(14) Uani d . 1
H H29 0.5514 -0.3175 0.0879 0.121 Uiso calc R 1
C C30 0.4289(4) -0.2028(2) 0.09063(14) 0.0719(10) Uani d . 1
H H30 0.4954 -0.1614 0.1051 0.086 Uiso calc R 1
C C31 0.2543(3) -0.0408(2) -0.01740(12) 0.0580(8) Uani d . 1
H H31 0.2847 -0.1023 -0.0245 0.07 Uiso calc R 1
C C32 0.2260(4) 0.0181(2) -0.06347(13) 0.0699(9) Uani d . 1
H H32 0.2413 -0.004 -0.1017 0.084 Uiso calc R 1
N N1 0.1767(3) 0.10703(18) -0.05671(10) 0.0603(7) Uani d . 1
C C33 0.1639(3) 0.14020(18) -0.00233(12) 0.0445(7) Uani d . 1
C C35 0.0937(3) 0.2346(2) -0.00237(12) 0.0457(6) Uani d . 1
N N2 0.1697(2) 0.30535(16) -0.02529(11) 0.0554(6) Uani d . 1
C C37 0.1151(4) 0.4012(2) -0.03121(17) 0.0750(10) Uani d . 1
H H37A 0.1274 0.4352 0.0058 0.09 Uiso calc R 1
H H37B 0.0172 0.3983 -0.0397 0.09 Uiso calc R 1
C C38 0.1871(3) 0.45252(18) -0.07978(13) 0.0482(7) Uani d . 1
C C39 0.1270(4) 0.4656(3) -0.13441(18) 0.0852(11) Uani d . 1
H H39 0.0389 0.4422 -0.1416 0.102 Uiso calc R 1
C C40 0.1978(5) 0.5136(4) -0.17904(19) 0.1133(16) Uani d . 1
H H40 0.1579 0.5208 -0.2162 0.136 Uiso calc R 1
C C41 0.3225(5) 0.5492(3) -0.1684(2) 0.0965(14) Uani d . 1
H H41 0.3667 0.5847 -0.1975 0.116 Uiso calc R 1
C C42 0.3842(4) 0.5346(3) -0.1167(2) 0.0981(13) Uani d . 1
H H42 0.4737 0.556 -0.1105 0.118 Uiso calc R 1
C C43 0.3150(4) 0.4877(3) -0.07260(16) 0.0792(10) Uani d . 1
H H43 0.3583 0.4799 -0.0362 0.095 Uiso calc R 1
O O1 -0.02665(19) 0.24338(15) 0.01282(9) 0.0632(6) Uani d . 1

loop_
_atom_site_aniso_label
_atom_site_aniso_U_11
_atom_site_aniso_U_22
_atom_site_aniso_U_33
_atom_site_aniso_U_12
_atom_site_aniso_U_13
_atom_site_aniso_U_23
C1 0.0422(13) 0.0377(15) 0.0369(15) -0.0024(11) 0.0028(11) -0.0002(11)
C2 0.0381(14) 0.0358(14) 0.0389(14) -0.0017(11) 0.0027(11) -0.0033(12)
C3 0.0442(14) 0.0349(14) 0.0390(15) -0.0008(11) 0.0000(11) -0.0010(11)
C4 0.0455(14) 0.0420(15) 0.0407(15) 0.0013(12) 0.0001(11) -0.0005(12)
C5 0.0536(16) 0.0372(15) 0.0439(16) 0.0021(12) -0.0004(12) -0.0017(12)
C6 0.0520(15) 0.0407(16) 0.0386(15) -0.0026(12) 0.0010(12) -0.0035(12)
C7 0.0493(14) 0.0386(15) 0.0367(14) 0.0038(12) -0.0004(12) 0.0014(12)
C8 0.0590(17) 0.0428(17) 0.0623(18) -0.0043(14) 0.0035(15) 0.0037(14)
C9 0.088(2) 0.0444(19) 0.084(2) -0.0205(19) -0.006(2) 0.0068(17)
C10 0.110(3) 0.0397(19) 0.086(3) 0.009(2) -0.003(2) -0.0116(18)
C11 0.086(2) 0.056(2) 0.078(2) 0.0221(19) 0.013(2) -0.0095(18)
C12 0.0608(18) 0.0492(19) 0.0603(18) 0.0044(14) 0.0094(14) -0.0008(15)
C13 0.0562(17) 0.0373(14) 0.0371(14) 0.0033(13) -0.0017(13) 0.0005(12)
C14 0.0714(19) 0.0530(18) 0.0483(18) -0.0093(16) -0.0023(15) -0.0042(15)
C15 0.107(3) 0.060(2) 0.053(2) -0.0181(19) -0.015(2) -0.0071(16)
C16 0.121(3) 0.061(2) 0.0432(18) 0.003(2) -0.002(2) -0.0124(16)
C17 0.092(2) 0.061(2) 0.0466(19) 0.0081(19) 0.0161(17) 0.0003(16)
C18 0.0633(18) 0.0473(18) 0.0455(17) -0.0025(14) 0.0036(14) -0.0029(14)
C19 0.0521(15) 0.0431(16) 0.0414(15) 0.0083(13) 0.0031(13) -0.0012(12)
C20 0.0631(18) 0.0577(19) 0.0519(19) 0.0100(15) -0.0055(14) -0.0021(16)
C21 0.072(2) 0.090(3) 0.054(2) 0.021(2) -0.0109(17) 0.0074(19)
C22 0.094(3) 0.081(3) 0.063(2) 0.026(2) 0.014(2) 0.030(2)
C23 0.081(2) 0.065(2) 0.064(2) 0.0084(18) 0.0134(19) 0.0187(18)
C24 0.0634(18) 0.0485(18) 0.0553(18) 0.0038(15) 0.0061(15) 0.0042(15)
C25 0.081(2) 0.0377(16) 0.0428(16) 0.0032(16) 0.0001(15) -0.0054(13)
C26 0.099(3) 0.050(2) 0.081(2) -0.0042(19) -0.008(2) -0.0112(18)
C27 0.158(4) 0.052(2) 0.104(3) -0.013(3) -0.009(3) -0.013(2)
C28 0.175(5) 0.052(3) 0.096(3) 0.037(3) -0.018(3) -0.011(2)
C29 0.141(4) 0.072(3) 0.090(3) 0.049(3) -0.022(3) -0.023(2)
C30 0.088(2) 0.059(2) 0.069(2) 0.0274(18) -0.0099(18) -0.0167(17)
C31 0.087(2) 0.0418(16) 0.0452(17) -0.0014(15) 0.0057(15) -0.0060(14)
C32 0.109(3) 0.059(2) 0.0416(17) -0.0012(19) 0.0061(17) -0.0081(16)
N1 0.0932(19) 0.0489(16) 0.0389(14) -0.0011(14) 0.0006(13) -0.0018(12)
C33 0.0483(15) 0.0447(16) 0.0405(17) -0.0057(12) -0.0011(12) 0.0018(13)
C35 0.0470(15) 0.0529(17) 0.0371(14) 0.0002(13) -0.0050(13) 0.0008(14)
N2 0.0591(14) 0.0398(14) 0.0671(16) 0.0074(11) 0.0120(13) 0.0167(12)
C37 0.084(2) 0.053(2) 0.088(3) 0.0245(17) 0.0259(19) 0.0195(18)
C38 0.0467(16) 0.0350(15) 0.0629(19) 0.0093(12) 0.0011(14) 0.0039(13)
C39 0.057(2) 0.109(3) 0.090(3) -0.0072(19) -0.0201(19) 0.016(2)
C40 0.103(3) 0.158(5) 0.079(3) 0.028(3) -0.014(3) 0.045(3)
C41 0.084(3) 0.079(3) 0.126(4) 0.025(2) 0.037(3) 0.043(3)
C42 0.068(2) 0.091(3) 0.135(4) -0.020(2) 0.015(3) 0.009(3)
C43 0.066(2) 0.097(3) 0.074(2) -0.0132(19) -0.0139(19) -0.002(2)
O1 0.0439(11) 0.0776(14) 0.0681(14) -0.0014(10) -0.0004(10) 0.0040(11)

loop_
_atom_type_symbol
_atom_type_description
_atom_type_scat_dispersion_real
_atom_type_scat_dispersion_imag
_atom_type_scat_source
C C 0.0033 0.0016 'International Tables Vol C Tables 4.2.6.8 and 6.1.1.4'
H H 0.0000 0.0000 'International Tables Vol C Tables 4.2.6.8 and 6.1.1.4'
N N 0.0061 0.0033 'International Tables Vol C Tables 4.2.6.8 and 6.1.1.4'
O O 0.0106 0.0060 'International Tables Vol C Tables 4.2.6.8 and 6.1.1.4'

loop_
_geom_angle_atom_site_label_1
_geom_angle_atom_site_label_2
_geom_angle_atom_site_label_3
_geom_angle
C6 C1 C2 119.4(2)
C6 C1 C33 116.1(2)
C2 C1 C33 124.4(2)
C3 C2 C1 119.7(2)
C3 C2 C7 119.0(2)
C1 C2 C7 121.2(2)
C2 C3 C4 120.9(2)
C2 C3 C13 118.8(2)
C4 C3 C13 120.3(2)
C5 C4 C3 120.0(2)
C5 C4 C19 119.5(2)
C3 C4 C19 120.5(2)
C4 C5 C6 120.0(2)
C4 C5 C25 122.1(2)
C6 C5 C25 117.9(2)
C31 C6 C1 118.2(2)
C31 C6 C5 122.1(2)
C1 C6 C5 119.7(2)
C8 C7 C12 118.1(2)
C8 C7 C2 119.6(2)
C12 C7 C2 122.2(2)
C7 C8 C9 120.5(3)
C7 C8 H8 119.8
C9 C8 H8 119.8
C10 C9 C8 120.6(3)
C10 C9 H9 119.7
C8 C9 H9 119.7
C11 C10 C9 119.6(3)
C11 C10 H10 120.2
C9 C10 H10 120.2
C10 C11 C12 120.1(3)
C10 C11 H11 120.0
C12 C11 H11 120.0
C7 C12 C11 121.1(3)
C7 C12 H12 119.5
C11 C12 H12 119.5
C18 C13 C14 118.6(3)
C18 C13 C3 121.3(2)
C14 C13 C3 120.1(2)
C13 C14 C15 120.9(3)
C13 C14 H14 119.6
C15 C14 H14 119.6
C16 C15 C14 119.6(3)
C16 C15 H15 120.2
C14 C15 H15 120.2
C17 C16 C15 120.0(3)
C17 C16 H16 120.0
C15 C16 H16 120.0
C16 C17 C18 120.6(3)
C16 C17 H17 119.7
C18 C17 H17 119.7
C13 C18 C17 120.3(3)
C13 C18 H18 119.8
C17 C18 H18 119.8
C20 C19 C24 117.5(3)
C20 C19 C4 121.6(3)
C24 C19 C4 120.9(2)
C21 C20 C19 121.2(3)
C21 C20 H20 119.4
C19 C20 H20 119.4
C22 C21 C20 120.3(3)
C22 C21 H21 119.9
C20 C21 H21 119.9
C23 C22 C21 119.2(3)
C23 C22 H22 120.4
C21 C22 H22 120.4
C22 C23 C24 120.9(3)
C22 C23 H23 119.5
C24 C23 H23 119.5
C23 C24 C19 120.9(3)
C23 C24 H24 119.5
C19 C24 H24 119.5
C26 C25 C30 118.5(3)
C26 C25 C5 121.3(3)
C30 C25 C5 120.1(3)
C25 C26 C27 120.8(4)
C25 C26 H26 119.6
C27 C26 H26 119.6
C28 C27 C26 118.8(4)
C28 C27 H27 120.6
C26 C27 H27 120.6
C29 C28 C27 120.7(4)
C29 C28 H28 119.6
C27 C28 H28 119.6
C28 C29 C30 120.9(4)
C28 C29 H29 119.5
C30 C29 H29 119.5
C29 C30 C25 120.2(4)
C29 C30 H30 119.9
C25 C30 H30 119.9
C32 C31 C6 119.8(3)
C32 C31 H31 120.1
C6 C31 H31 120.1
N1 C32 C31 123.6(3)
N1 C32 H32 118.2
C31 C32 H32 118.2
C33 N1 C32 117.9(2)
N1 C33 C1 124.0(2)
N1 C33 C35 111.0(2)
C1 C33 C35 124.7(2)
O1 C35 N2 123.8(3)
O1 C35 C33 121.6(2)
N2 C35 C33 114.3(2)
C35 N2 C37 121.6(2)
N2 C37 C38 110.4(2)
N2 C37 H37A 109.6
C38 C37 H37A 109.6
N2 C37 H37B 109.6
C38 C37 H37B 109.6
H37A C37 H37B 108.1
C43 C38 C39 116.7(3)
C43 C38 C37 121.5(3)
C39 C38 C37 121.8(3)
C38 C39 C40 120.2(3)
C38 C39 H39 119.9
C40 C39 H39 119.9
C41 C40 C39 120.1(4)
C41 C40 H40 120.0
C39 C40 H40 120.0
C42 C41 C40 120.6(4)
C42 C41 H41 119.7
C40 C41 H41 119.7
C41 C42 C43 119.5(4)
C41 C42 H42 120.3
C43 C42 H42 120.3
C38 C43 C42 122.8(4)
C38 C43 H43 118.6
C42 C43 H43 118.6

loop_
_geom_bond_atom_site_label_1
_geom_bond_atom_site_label_2
_geom_bond_distance
C1 C6 1.421(3)
C1 C2 1.431(3)
C1 C33 1.434(4)
C2 C3 1.384(3)
C2 C7 1.498(3)
C3 C4 1.437(4)
C3 C13 1.501(3)
C4 C5 1.381(3)
C4 C19 1.500(4)
C5 C6 1.435(4)
C5 C25 1.497(4)
C6 C31 1.404(4)
C7 C8 1.379(4)
C7 C12 1.381(4)
C8 C9 1.382(4)
C8 H8 0.93
C9 C10 1.370(5)
C9 H9 0.93
C10 C11 1.360(5)
C10 H10 0.93
C11 C12 1.384(4)
C11 H11 0.93
C12 H12 0.93
C13 C18 1.381(4)
C13 C14 1.382(4)
C14 C15 1.385(4)
C14 H14 0.93
C15 C16 1.376(5)
C15 H15 0.93
C16 C17 1.364(5)
C16 H16 0.93
C17 C18 1.383(4)
C17 H17 0.93
C18 H18 0.93
C19 C20 1.383(4)
C19 C24 1.387(4)
C20 C21 1.381(5)
C20 H20 0.93
C21 C22 1.369(5)
C21 H21 0.93
C22 C23 1.363(5)
C22 H22 0.93
C23 C24 1.372(4)
C23 H23 0.93
C24 H24 0.93
C25 C26 1.373(4)
C25 C30 1.387(5)
C26 C27 1.388(5)
C26 H26 0.93
C27 C28 1.387(7)
C27 H27 0.93
C28 C29 1.329(6)
C28 H28 0.93
C29 C30 1.379(5)
C29 H29 0.93
C30 H30 0.93
C31 C32 1.360(4)
C31 H31 0.93
C32 N1 1.351(4)
C32 H32 0.93
N1 C33 1.320(3)
C33 C35 1.496(4)
C35 O1 1.223(3)
C35 N2 1.344(3)
N2 C37 1.459(4)
C37 C38 1.488(4)
C37 H37A 0.97
C37 H37B 0.97
C38 C43 1.347(4)
C38 C39 1.377(4)
C39 C40 1.395(6)
C39 H39 0.93
C40 C41 1.331(6)
C40 H40 0.93
C41 C42 1.328(6)
C41 H41 0.93
C42 C43 1.372(6)
C42 H42 0.93
C43 H43 0.93
